data_4111472
loop_
_publ_author_name
'Adam T. Fiedler'
'Heather L. Halfen'
'Jason A. Halfen'
'Thomas C. Brunold'

_publ_section_title
;
 Synthesis, Structure Determination, and Spectroscopic/Computational
 Characterization of a Series of Fe(II)-Thiolate Model Complexes:
 Implications for Fe-S Bonding in Superoxide Reductases
;
_journal_name_full 'Journal of the American Chemical Society'
_journal_page_first 1675
_journal_page_last 1689
_journal_paper_doi 10.1021/ja046939s
_journal_volume 127
_journal_year 2005
_chemical_formula_sum 'C15.5 H33 Cl F6 Fe N4 P S'
_chemical_formula_weight 543.79
_chemical_name_common 'Complex 3'
_chemical_name_systematic
; 
 ? 
;
_space_group_IT_number 165
_symmetry_cell_setting trigonal
_symmetry_space_group_name_Hall '-P 3 2"c'
_symmetry_space_group_name_H-M 'P -3 c 1'
_atom_sites_solution_hydrogens geom
_atom_sites_solution_primary direct
_atom_sites_solution_secondary difmap
_audit_creation_method SHELXL-97
_cell_angle_alpha 90.00
_cell_angle_beta 90.00
_cell_angle_gamma 120.00
_cell_formula_units_Z 6
_cell_length_a 15.037(2)
_cell_length_b 15.037(2)
_cell_length_c 17.395(3)
_cell_measurement_reflns_used 25
_cell_measurement_temperature 173(2)
_cell_measurement_theta_max 16.85
_cell_measurement_theta_min 7.70
_cell_volume 3406.3(9)
_computing_data_reduction XCAD4
_computing_structure_refinement 'SHELXL-97 (Sheldrick, 1997)'
_computing_structure_solution 'SHELXS-97 (Sheldrick, 1990)'
_diffrn_ambient_temperature 173(2)
_diffrn_measured_fraction_theta_full 0.999
_diffrn_measured_fraction_theta_max 0.999
_diffrn_measurement_device_type 'Bruker/Nonius MACH3S'
_diffrn_measurement_method 'Omega 2-theta scans'
_diffrn_radiation_monochromator graphite
_diffrn_radiation_source 'fine-focus sealed tube'
_diffrn_radiation_type MoK\a
_diffrn_radiation_wavelength 0.71073
_diffrn_reflns_av_R_equivalents 0.0736
_diffrn_reflns_av_sigmaI/netI 0.0905
_diffrn_reflns_limit_h_max 15
_diffrn_reflns_limit_h_min 0
_diffrn_reflns_limit_k_max 15
_diffrn_reflns_limit_k_min 0
_diffrn_reflns_limit_l_max 20
_diffrn_reflns_limit_l_min -20
_diffrn_reflns_number 4003
_diffrn_reflns_theta_full 24.97
_diffrn_reflns_theta_max 24.97
_diffrn_reflns_theta_min 2.34
_diffrn_standards_decay_% 0
_diffrn_standards_interval_time '5400 seconds'
_diffrn_standards_number 2
_exptl_absorpt_coefficient_mu 1.003
_exptl_absorpt_correction_type none
_exptl_crystal_colour colorless
_exptl_crystal_density_diffrn 1.591
_exptl_crystal_description plate
_exptl_crystal_F_000 1692
_exptl_crystal_size_max 0.42
_exptl_crystal_size_mid 0.30
_exptl_crystal_size_min 0.10
_refine_diff_density_max 1.217
_refine_diff_density_min -0.561
_refine_diff_density_rms 0.115
_refine_ls_extinction_coef none
_refine_ls_extinction_method none
_refine_ls_goodness_of_fit_ref 1.027
_refine_ls_hydrogen_treatment mixed
_refine_ls_matrix_type full
_refine_ls_number_parameters 208
_refine_ls_number_reflns 2009
_refine_ls_number_restraints 0
_refine_ls_restrained_S_all 1.027
_refine_ls_R_factor_all 0.1149
_refine_ls_R_factor_gt 0.0710
_refine_ls_shift/su_max 0.004
_refine_ls_shift/su_mean 0.000
_refine_ls_structure_factor_coef Fsqd
_refine_ls_weighting_details 'calc w=1/[\s^2^(Fo^2^)+(0.1155P)^2^+0.0000P] where P=(Fo^2^+2Fc^2^)/3'
_refine_ls_weighting_scheme calc
_refine_ls_wR_factor_gt 0.1752
_refine_ls_wR_factor_ref 0.2041
_reflns_number_gt 1298
_reflns_number_total 2009
_reflns_threshold_expression >2sigma(I)
_cod_data_source_file ja046939ssi20040524_063507.cif
_cod_data_source_block 030061
_cod_original_formula_sum 'C15.50 H33 Cl F6 Fe N4 P S'
_cod_database_code 4111472

loop_
_symmetry_equiv_pos_as_xyz
'x, y, z'
'-y, x-y, z'
'-x+y, -x, z'
'y, x, -z+1/2'
'x-y, -y, -z+1/2'
'-x, -x+y, -z+1/2'
'-x, -y, -z'
'y, -x+y, -z'
'x-y, x, -z'
'-y, -x, z-1/2'
'-x+y, y, z-1/2'
'x, x-y, z-1/2'

loop_
_atom_site_label
_atom_site_type_symbol
_atom_site_fract_x
_atom_site_fract_y
_atom_site_fract_z
_atom_site_U_iso_or_equiv
_atom_site_adp_type
_atom_site_occupancy
_atom_site_symmetry_multiplicity
_atom_site_calc_flag
_atom_site_refinement_flags
_atom_site_disorder_group
Fe1 Fe 0.0000 0.36374(7) 0.7500 0.0253(4) Uani 1 2 d S .
P2 P 0.3333 0.6667 0.99991(16) 0.0397(7) Uani 1 3 d S .
P1 P 0.0000 0.0000 0.7135(4) 0.054(2) Uani 0.50 3 d SP .
F3 F 0.3318(5) 0.5775(5) 0.9534(5) 0.127(3) Uani 1 1 d . .
F2 F 0.4220(5) 0.6680(5) 1.0469(5) 0.128(3) Uani 1 1 d . .
F1 F 0.0000 0.0873(5) 0.7500 0.123(4) Uani 1 2 d S .
F4 F -0.0856(7) -0.0009(8) 0.6588(7) 0.088(3) Uani 0.50 1 d P .
Cl1S Cl 0.0011(11) -0.1046(9) 0.5367(7) 0.204(5) Uani 0.50 1 d P .
C1S C 0.0000 0.0000 0.5000 0.31(3) Uani 1.50 6 d SP .
C12 C 0.2327(5) 0.5016(5) 0.7500(6) 0.064(3) Uani 1 1 d . .
H12A H 0.3008 0.5111 0.7503 0.096 Uiso 1 1 calc R .
H12B H 0.2232 0.5332 0.7948 0.096 Uiso 1 1 calc R .
H12C H 0.2235 0.5326 0.7047 0.096 Uiso 1 1 calc R .
N2 N -0.0003(5) 0.3471(4) 0.6229(3) 0.0465(15) Uani 1 1 d . .
N1 N 0.1558(4) 0.3893(4) 0.7504(4) 0.0560(18) Uani 1 1 d . .
S1 S -0.0005(11) 0.5151(6) 0.7342(4) 0.038(2) Uani 0.50 1 d P 1
C1 C -0.0467(15) 0.4070(13) 0.5891(10) 0.069(5) Uani 0.50 1 d P 1
H1A H -0.1207 0.3681 0.5951 0.082 Uiso 0.50 1 calc PR 1
H1B H -0.0315 0.4172 0.5346 0.082 Uiso 0.50 1 calc PR 1
C2 C -0.0028(13) 0.5164(12) 0.6302(10) 0.066(5) Uani 0.50 1 d P 1
H2A H -0.0440 0.5462 0.6141 0.079 Uiso 0.50 1 calc PR 1
H2B H 0.0666 0.5611 0.6120 0.079 Uiso 0.50 1 calc PR 1
C20 C 0.159(2) 0.356(2) 0.6548(16) 0.050(6) Uani 0.50 1 d P 1
H20A H 0.2302 0.3887 0.6384 0.060 Uiso 0.50 1 calc PR 1
H20B H 0.1313 0.2824 0.6521 0.060 Uiso 0.50 1 calc PR 1
C21 C 0.1010(13) 0.3850(14) 0.5993(9) 0.062(4) Uani 0.50 1 d P 1
H21A H 0.1350 0.4592 0.5953 0.075 Uiso 0.50 1 calc PR 1
H21B H 0.1015 0.3578 0.5489 0.075 Uiso 0.50 1 calc PR 1
C31 C -0.0664(14) 0.2355(12) 0.5964(8) 0.057(4) Uani 0.50 1 d P 1
H31A H -0.0701 0.2364 0.5407 0.068 Uiso 0.50 1 calc PR 1
H31B H -0.0295 0.2000 0.6093 0.068 Uiso 0.50 1 calc PR 1
C32 C -0.1739(18) 0.1713(16) 0.6256(14) 0.060(7) Uani 0.50 1 d P 1
H32A H -0.2060 0.1068 0.5976 0.073 Uiso 0.50 1 calc PR 1
H32B H -0.2117 0.2062 0.6135 0.073 Uiso 0.50 1 calc PR 1
C33 C -0.1853(10) 0.1473(10) 0.7110(10) 0.045(4) Uani 0.50 1 d P 1
H33A H -0.2564 0.0981 0.7229 0.055 Uiso 0.50 1 calc PR 1
H33B H -0.1434 0.1177 0.7255 0.055 Uiso 0.50 1 calc PR 1
C50 C 0.0435(16) 0.4518(13) 0.5884(10) 0.072(5) Uani 0.50 1 d P 2
H50A H 0.0444 0.4469 0.5334 0.107 Uiso 0.50 1 calc PR 2
H50B H 0.1123 0.4948 0.6069 0.107 Uiso 0.50 1 calc PR 2
H50C H 0.0020 0.4811 0.6029 0.107 Uiso 0.50 1 calc PR 2
C10 C -0.1022(13) 0.2832(13) 0.6019(8) 0.058(4) Uani 0.50 1 d P 2
H10A H -0.1044 0.2559 0.5510 0.069 Uiso 0.50 1 calc PR 2
H10B H -0.1363 0.3234 0.5993 0.069 Uiso 0.50 1 calc PR 2
C11 C -0.1587(16) 0.1973(16) 0.6553(13) 0.047(5) Uani 0.50 1 d P 2
H11A H -0.1301 0.1521 0.6525 0.056 Uiso 0.50 1 calc PR 2
H11B H -0.2297 0.1585 0.6387 0.056 Uiso 0.50 1 calc PR 2
C41 C 0.1834(10) 0.3320(10) 0.7101(10) 0.044(3) Uani 0.50 1 d P 2
H41A H 0.1388 0.2601 0.7226 0.053 Uiso 0.50 1 calc PR 2
H41B H 0.2533 0.3504 0.7230 0.053 Uiso 0.50 1 calc PR 2
C42 C 0.176(2) 0.349(2) 0.6270(17) 0.061(7) Uani 0.50 1 d P 2
H42A H 0.2115 0.3199 0.5986 0.074 Uiso 0.50 1 calc PR 2
H42B H 0.2116 0.4219 0.6171 0.074 Uiso 0.50 1 calc PR 2
C43 C 0.0655(14) 0.3009(14) 0.5961(8) 0.055(4) Uani 0.50 1 d P 2
H43A H 0.0690 0.3046 0.5405 0.066 Uiso 0.50 1 calc PR 2
H43B H 0.0294 0.2287 0.6099 0.066 Uiso 0.50 1 calc PR 2

loop_
_atom_site_aniso_label
_atom_site_aniso_U_11
_atom_site_aniso_U_22
_atom_site_aniso_U_33
_atom_site_aniso_U_23
_atom_site_aniso_U_13
_atom_site_aniso_U_12
Fe1 0.0157(6) 0.0190(5) 0.0402(7) -0.0002(2) -0.0005(5) 0.0078(3)
P2 0.0389(11) 0.0389(11) 0.0413(16) 0.000 0.000 0.0195(5)
P1 0.0244(18) 0.0244(18) 0.115(6) 0.000 0.000 0.0122(9)
F3 0.099(4) 0.104(5) 0.181(6) -0.091(5) -0.028(4) 0.054(4)
F2 0.102(5) 0.102(5) 0.178(6) -0.030(5) -0.089(5) 0.050(4)
F1 0.068(5) 0.043(3) 0.267(12) 0.002(3) 0.004(6) 0.034(2)
F4 0.036(5) 0.080(7) 0.155(10) 0.007(7) -0.016(6) 0.035(5)
Cl1S 0.217(11) 0.175(10) 0.235(12) -0.015(9) -0.019(11) 0.110(9)
C1S 0.116(15) 0.116(15) 0.70(11) 0.000 0.000 0.058(8)
C12 0.020(3) 0.019(3) 0.145(8) -0.001(4) 0.002(4) 0.005(3)
N2 0.061(4) 0.044(3) 0.038(3) 0.006(3) -0.001(3) 0.029(3)
N1 0.021(3) 0.019(3) 0.126(6) 0.000(3) 0.002(3) 0.008(2)
S1 0.0252(13) 0.0222(18) 0.067(6) -0.002(3) -0.001(5) 0.0135(17)
C1 0.076(13) 0.062(11) 0.064(10) 0.025(9) -0.023(10) 0.031(10)
C2 0.063(10) 0.051(10) 0.094(12) 0.035(9) 0.012(9) 0.036(9)
C20 0.026(10) 0.040(10) 0.08(2) 0.003(12) 0.026(11) 0.017(7)
C21 0.069(11) 0.065(11) 0.048(9) 0.017(8) 0.034(8) 0.030(10)
C31 0.090(13) 0.041(9) 0.034(7) -0.013(7) -0.005(8) 0.030(9)
C32 0.049(12) 0.037(13) 0.087(19) -0.029(10) -0.036(12) 0.015(10)
C33 0.021(6) 0.024(7) 0.082(11) 0.010(7) -0.004(7) 0.003(5)
C50 0.086(14) 0.056(11) 0.066(11) 0.029(8) 0.005(10) 0.031(11)
C10 0.072(11) 0.063(11) 0.044(9) -0.019(8) -0.034(8) 0.039(9)
C11 0.033(10) 0.037(11) 0.072(17) -0.038(11) -0.024(10) 0.019(9)
C41 0.029(7) 0.030(7) 0.073(11) 0.006(7) 0.009(7) 0.015(6)
C42 0.057(16) 0.056(12) 0.09(2) 0.021(13) 0.038(12) 0.041(10)
C43 0.089(13) 0.068(11) 0.032(7) 0.000(7) 0.005(8) 0.058(11)

loop_
_atom_type_symbol
_atom_type_description
_atom_type_scat_dispersion_real
_atom_type_scat_dispersion_imag
_atom_type_scat_source
C C 0.0033 0.0016 'International Tables Vol C Tables 4.2.6.8 and 6.1.1.4'
H H 0.0000 0.0000 'International Tables Vol C Tables 4.2.6.8 and 6.1.1.4'
N N 0.0061 0.0033 'International Tables Vol C Tables 4.2.6.8 and 6.1.1.4'
F F 0.0171 0.0103 'International Tables Vol C Tables 4.2.6.8 and 6.1.1.4'
P P 0.1023 0.0942 'International Tables Vol C Tables 4.2.6.8 and 6.1.1.4'
S S 0.1246 0.1234 'International Tables Vol C Tables 4.2.6.8 and 6.1.1.4'
Fe Fe 0.3463 0.8444 'International Tables Vol C Tables 4.2.6.8 and 6.1.1.4'
Cl Cl 0.1484 0.1585 'International Tables Vol C Tables 4.2.6.8 and 6.1.1.4'

loop_
_geom_angle_atom_site_label_1
_geom_angle_atom_site_label_2
_geom_angle_atom_site_label_3
_geom_angle
_geom_angle_site_symmetry_1
_geom_angle_site_symmetry_3
N1 Fe1 N1 137.6(3) . 6_556
N1 Fe1 N2 87.4(2) . 6_556
N1 Fe1 N2 88.0(2) 6_556 6_556
N1 Fe1 N2 88.0(2) . .
N1 Fe1 N2 87.4(2) 6_556 .
N2 Fe1 N2 167.2(3) 6_556 .
N1 Fe1 S1 111.2(4) . .
N1 Fe1 S1 110.8(4) 6_556 .
N2 Fe1 S1 103.3(2) 6_556 .
N2 Fe1 S1 89.5(2) . .
N1 Fe1 S1 110.8(4) . 6_556
N1 Fe1 S1 111.2(4) 6_556 6_556
N2 Fe1 S1 89.5(2) 6_556 6_556
N2 Fe1 S1 103.3(2) . 6_556
S1 Fe1 S1 13.7(3) . 6_556
F2 P2 F2 94.9(5) 3_565 .
F2 P2 F2 94.9(5) 3_565 2_665
F2 P2 F2 94.9(5) . 2_665
F2 P2 F3 83.8(5) 3_565 .
F2 P2 F3 85.8(4) . .
F2 P2 F3 178.6(3) 2_665 .
F2 P2 F3 85.8(4) 3_565 3_565
F2 P2 F3 178.6(3) . 3_565
F2 P2 F3 83.8(5) 2_665 3_565
F3 P2 F3 95.4(5) . 3_565
F2 P2 F3 178.6(3) 3_565 2_665
F2 P2 F3 83.8(5) . 2_665
F2 P2 F3 85.8(4) 2_665 2_665
F3 P2 F3 95.4(5) . 2_665
F3 P2 F3 95.4(5) 3_565 2_665
P1 P1 F1 64.2(3) 4_556 3
P1 P1 F1 64.2(3) 4_556 2
F1 P1 F1 102.5(4) 3 2
P1 P1 F1 64.2(3) 4_556 .
F1 P1 F1 102.5(4) 3 .
F1 P1 F1 102.5(4) 2 .
P1 P1 F4 126.7(5) 4_556 .
F1 P1 F4 169.1(6) 3 .
F1 P1 F4 83.8(4) 2 .
F1 P1 F4 84.5(4) . .
P1 P1 F4 126.7(5) 4_556 2
F1 P1 F4 83.8(4) 3 2
F1 P1 F4 84.5(4) 2 2
F1 P1 F4 169.1(6) . 2
F4 P1 F4 88.0(7) . 2
P1 P1 F4 126.7(5) 4_556 3
F1 P1 F4 84.5(4) 3 3
F1 P1 F4 169.1(6) 2 3
F1 P1 F4 83.8(4) . 3
F4 P1 F4 88.0(7) . 3
F4 P1 F4 88.0(7) 2 3
P1 F1 P1 51.6(6) 4_556 .
C1S Cl1S Cl1S 53.4(2) . 8_556
C1S Cl1S Cl1S 53.4(2) . 9_556
Cl1S Cl1S Cl1S 84.7(8) 8_556 9_556
Cl1S C1S Cl1S 73.2(4) 8_556 .
Cl1S C1S Cl1S 106.8(4) 8_556 9_556
Cl1S C1S Cl1S 73.2(4) . 9_556
Cl1S C1S Cl1S 179.999(2) 8_556 2
Cl1S C1S Cl1S 106.8(4) . 2
Cl1S C1S Cl1S 73.2(4) 9_556 2
Cl1S C1S Cl1S 73.2(4) 8_556 3
Cl1S C1S Cl1S 106.8(4) . 3
Cl1S C1S Cl1S 179.999(2) 9_556 3
Cl1S C1S Cl1S 106.8(4) 2 3
Cl1S C1S Cl1S 106.8(4) 8_556 7_556
Cl1S C1S Cl1S 180.0(9) . 7_556
Cl1S C1S Cl1S 106.8(4) 9_556 7_556
Cl1S C1S Cl1S 73.2(4) 2 7_556
Cl1S C1S Cl1S 73.2(4) 3 7_556
C10 N2 C21 143.8(11) . .
C10 N2 C50 112.1(11) . .
C21 N2 C50 68.7(11) . .
C10 N2 C1 68.4(10) . .
C21 N2 C1 112.3(11) . .
C50 N2 C1 46.1(9) . .
C10 N2 C31 43.6(9) . .
C21 N2 C31 109.7(10) . .
C50 N2 C31 137.4(10) . .
C1 N2 C31 107.2(10) . .
C10 N2 C43 110.1(10) . .
C21 N2 C43 43.8(9) . .
C50 N2 C43 108.1(11) . .
C1 N2 C43 138.3(10) . .
C31 N2 C43 68.1(9) . .
C10 N2 Fe1 106.1(7) . .
C21 N2 Fe1 107.8(8) . .
C50 N2 Fe1 107.7(8) . .
C1 N2 Fe1 107.2(8) . .
C31 N2 Fe1 112.7(6) . .
C43 N2 Fe1 112.7(6) . .
C33 N1 C41 62.3(10) 6_556 .
C33 N1 C12 114.2(7) 6_556 .
C41 N1 C12 114.5(7) . .
C33 N1 C11 42.6(10) 6_556 6_556
C41 N1 C11 104.6(12) . 6_556
C12 N1 C11 102.4(9) . 6_556
C33 N1 C20 103.4(13) 6_556 .
C41 N1 C20 41.2(12) . .
C12 N1 C20 101.7(10) . .
C11 N1 C20 144.7(13) 6_556 .
C33 N1 Fe1 124.5(7) 6_556 .
C41 N1 Fe1 122.8(7) . .
C12 N1 Fe1 110.9(4) . .
C11 N1 Fe1 97.6(8) 6_556 .
C20 N1 Fe1 97.4(9) . .
S1 S1 C2 178.8(7) 6_556 .
S1 S1 Fe1 83.14(15) 6_556 .
C2 S1 Fe1 98.0(5) . .
N2 C1 C2 111.3(11) . .
C1 C2 S1 115.9(10) . .
C21 C20 N1 115.1(14) . .
N2 C21 C20 111.5(13) . .
C32 C31 N2 120.3(13) . .
C31 C32 C33 116.3(15) . .
N1 C33 C32 108.7(13) 6_556 .
N2 C10 C11 113.3(12) . .
C10 C11 N1 114.4(12) . 6_556
N1 C41 C42 109.4(15) . .
C41 C42 C43 114.5(18) . .
N2 C43 C42 118.2(14) . .

loop_
_geom_bond_atom_site_label_1
_geom_bond_atom_site_label_2
_geom_bond_distance
_geom_bond_site_symmetry_2
Fe1 N1 2.176(5) .
Fe1 N1 2.176(5) 6_556
Fe1 N2 2.225(5) 6_556
Fe1 N2 2.225(5) .
Fe1 S1 2.297(3) .
Fe1 S1 2.297(3) 6_556
P2 F2 1.555(5) 3_565
P2 F2 1.555(5) .
P2 F2 1.555(5) 2_665
P2 F3 1.556(5) .
P2 F3 1.556(5) 3_565
P2 F3 1.556(5) 2_665
P1 P1 1.268(16) 4_556
P1 F1 1.457(7) 3
P1 F1 1.457(7) 2
P1 F1 1.457(7) .
P1 F4 1.596(10) .
P1 F4 1.596(10) 2
P1 F4 1.596(10) 3
F1 P1 1.457(7) 4_556
Cl1S C1S 1.705(12) .
Cl1S Cl1S 2.033(17) 8_556
Cl1S Cl1S 2.033(17) 9_556
C1S Cl1S 1.705(12) 8_556
C1S Cl1S 1.705(12) 9_556
C1S Cl1S 1.705(12) 2
C1S Cl1S 1.705(12) 3
C1S Cl1S 1.705(12) 7_556
C12 N1 1.495(8) .
N2 C10 1.390(16) .
N2 C21 1.395(16) .
N2 C50 1.496(16) .
N2 C1 1.508(16) .
N2 C31 1.532(15) .
N2 C43 1.538(16) .
N1 C33 1.324(14) 6_556
N1 C41 1.329(14) .
N1 C11 1.72(2) 6_556
N1 C20 1.74(3) .
S1 S1 0.549(12) 6_556
S1 C2 1.810(18) .
C1 C2 1.60(2) .
C20 C21 1.50(4) .
C31 C32 1.50(3) .
C32 C33 1.52(3) .
C33 N1 1.324(14) 6_556
C10 C11 1.47(3) .
C11 N1 1.72(2) 6_556
C41 C42 1.48(3) .
C42 C43 1.54(4) .

loop_
_geom_torsion_atom_site_label_1
_geom_torsion_atom_site_label_2
_geom_torsion_atom_site_label_3
_geom_torsion_atom_site_label_4
_geom_torsion
_geom_torsion_site_symmetry_1
_geom_torsion_site_symmetry_4
F1 P1 F1 P1 -53.0(3) 3 4_556
F1 P1 F1 P1 53.0(3) 2 4_556
F4 P1 F1 P1 135.4(4) . 4_556
F4 P1 F1 P1 -178(2) 2 4_556
F4 P1 F1 P1 -136.0(4) 3 4_556
Cl1S Cl1S C1S Cl1S 114.1(9) 9_556 8_556
Cl1S Cl1S C1S Cl1S -114.1(9) 8_556 9_556
Cl1S Cl1S C1S Cl1S 180.000(2) 8_556 2
Cl1S Cl1S C1S Cl1S -65.9(9) 9_556 2
Cl1S Cl1S C1S Cl1S 65.9(9) 8_556 3
Cl1S Cl1S C1S Cl1S 180.000(4) 9_556 3
Cl1S Cl1S C1S Cl1S 111(4) 8_556 7_556
Cl1S Cl1S C1S Cl1S -135(4) 9_556 7_556
N1 Fe1 N2 C10 152.3(8) . .
N1 Fe1 N2 C10 14.5(8) 6_556 .
N2 Fe1 N2 C10 83.4(8) 6_556 .
S1 Fe1 N2 C10 -96.4(9) . .
S1 Fe1 N2 C10 -96.7(9) 6_556 .
N1 Fe1 N2 C21 -14.8(9) . .
N1 Fe1 N2 C21 -152.7(9) 6_556 .
N2 Fe1 N2 C21 -83.7(9) 6_556 .
S1 Fe1 N2 C21 96.4(9) . .
S1 Fe1 N2 C21 96.1(9) 6_556 .
N1 Fe1 N2 C50 -87.4(9) . .
N1 Fe1 N2 C50 134.7(9) 6_556 .
N2 Fe1 N2 C50 -156.3(9) 6_556 .
S1 Fe1 N2 C50 23.8(10) . .
S1 Fe1 N2 C50 23.5(10) 6_556 .
N1 Fe1 N2 C1 -135.8(8) . .
N1 Fe1 N2 C1 86.3(8) 6_556 .
N2 Fe1 N2 C1 155.2(8) 6_556 .
S1 Fe1 N2 C1 -24.6(9) . .
S1 Fe1 N2 C1 -24.9(9) 6_556 .
N1 Fe1 N2 C31 106.4(9) . .
N1 Fe1 N2 C31 -31.5(9) 6_556 .
N2 Fe1 N2 C31 37.5(8) 6_556 .
S1 Fe1 N2 C31 -142.3(9) . .
S1 Fe1 N2 C31 -142.6(9) 6_556 .
N1 Fe1 N2 C43 31.7(8) . .
N1 Fe1 N2 C43 -106.1(9) 6_556 .
N2 Fe1 N2 C43 -37.2(8) 6_556 .
S1 Fe1 N2 C43 143.0(9) . .
S1 Fe1 N2 C43 142.7(9) 6_556 .
N1 Fe1 N1 C33 -37.9(9) 6_556 6_556
N2 Fe1 N1 C33 46.3(9) 6_556 6_556
N2 Fe1 N1 C33 -121.8(9) . 6_556
S1 Fe1 N1 C33 149.5(9) . 6_556
S1 Fe1 N1 C33 134.8(9) 6_556 6_556
N1 Fe1 N1 C41 38.9(9) 6_556 .
N2 Fe1 N1 C41 123.1(9) 6_556 .
N2 Fe1 N1 C41 -45.0(9) . .
S1 Fe1 N1 C41 -133.7(9) . .
S1 Fe1 N1 C41 -148.4(9) 6_556 .
N1 Fe1 N1 C12 179.6(6) 6_556 .
N2 Fe1 N1 C12 -96.2(6) 6_556 .
N2 Fe1 N1 C12 95.7(6) . .
S1 Fe1 N1 C12 7.0(6) . .
S1 Fe1 N1 C12 -7.7(6) 6_556 .
N1 Fe1 N1 C11 -74.0(8) 6_556 6_556
N2 Fe1 N1 C11 10.2(8) 6_556 6_556
N2 Fe1 N1 C11 -157.9(8) . 6_556
S1 Fe1 N1 C11 113.4(8) . 6_556
S1 Fe1 N1 C11 98.7(8) 6_556 6_556
N1 Fe1 N1 C20 74.0(10) 6_556 .
N2 Fe1 N1 C20 158.1(10) 6_556 .
N2 Fe1 N1 C20 -9.9(10) . .
S1 Fe1 N1 C20 -98.6(10) . .
S1 Fe1 N1 C20 -113.3(10) 6_556 .
N1 Fe1 S1 S1 -91(3) . 6_556
N1 Fe1 S1 S1 94(3) 6_556 6_556
N2 Fe1 S1 S1 1(3) 6_556 6_556
N2 Fe1 S1 S1 -179(3) . 6_556
N1 Fe1 S1 C2 88.5(8) . .
N1 Fe1 S1 C2 -86.2(8) 6_556 .
N2 Fe1 S1 C2 -179.1(7) 6_556 .
N2 Fe1 S1 C2 0.8(8) . .
S1 Fe1 S1 C2 180(3) 6_556 .
C10 N2 C1 C2 144.7(16) . .
C21 N2 C1 C2 -74.4(16) . .
C50 N2 C1 C2 -54.6(14) . .
C31 N2 C1 C2 165.0(12) . .
C43 N2 C1 C2 -118.9(17) . .
Fe1 N2 C1 C2 43.7(14) . .
N2 C1 C2 S1 -47.1(19) . .
S1 S1 C2 C1 -178(100) 6_556 .
Fe1 S1 C2 C1 22.9(14) . .
C33 N1 C20 C21 163.2(16) 6_556 .
C41 N1 C20 C21 168(3) . .
C12 N1 C20 C21 -78.2(18) . .
C11 N1 C20 C21 149.6(17) 6_556 .
Fe1 N1 C20 C21 35.1(18) . .
C10 N2 C21 C20 -120(2) . .
C50 N2 C21 C20 141.8(19) . .
C1 N2 C21 C20 157.0(15) . .
C31 N2 C21 C20 -83.8(17) . .
C43 N2 C21 C20 -65.3(16) . .
Fe1 N2 C21 C20 39.2(17) . .
N1 C20 C21 N2 -54(2) . .
C10 N2 C31 C32 -40.5(17) . .
C21 N2 C31 C32 169.5(16) . .
C50 N2 C31 C32 -111.0(19) . .
C1 N2 C31 C32 -68.3(18) . .
C43 N2 C31 C32 155.8(18) . .
Fe1 N2 C31 C32 49.4(18) . .
N2 C31 C32 C33 -65(2) . .
C31 C32 C33 N1 67.3(19) . 6_556
C21 N2 C10 C11 118.6(19) . .
C50 N2 C10 C11 -157.8(14) . .
C1 N2 C10 C11 -142.9(17) . .
C31 N2 C10 C11 65.8(15) . .
C43 N2 C10 C11 81.9(16) . .
Fe1 N2 C10 C11 -40.4(15) . .
N2 C10 C11 N1 55(2) . 6_556
C33 N1 C41 C42 -178.6(18) 6_556 .
C12 N1 C41 C42 -73.0(17) . .
C11 N1 C41 C42 175.8(16) 6_556 .
C20 N1 C41 C42 7(2) . .
Fe1 N1 C41 C42 66.4(16) . .
N1 C41 C42 C43 -72(2) . .
C10 N2 C43 C42 -168.4(17) . .
C21 N2 C43 C42 42.3(18) . .
C50 N2 C43 C42 68.8(18) . .
C1 N2 C43 C42 111.9(19) . .
C31 N2 C43 C42 -156.5(19) . .
Fe1 N2 C43 C42 -50.1(18) . .
C41 C42 C43 N2 68(2) . .
